data_4036419
loop_
_publ_author_name
'Pyatakov, Dmitry A.'
'Sokolov, Andrey N.'
'Astakhov, Alexander V.'
'Chernenko, Andrey Yu'
'Fakhrutdinov, Artem N.'
'Rybakov, Victor B.'
'Chernyshev, Vladimir V.'
'Chernyshev, Victor M.'

_publ_contact_author 'Dr. Victor B. Rybakov'
_publ_section_title
;
 Diversity Oriented Synthesis of Polycyclic Heterocycles through the
 Condensation of 2-Amino[1,2,4]triazolo[1,5-a]pyrimidines with
 1,3-Diketones.
;
_journal_issue 21
_journal_name_full 'The Journal of organic chemistry'
_journal_page_first 10694
_journal_page_last 10709
_journal_paper_doi 10.1021/acs.joc.5b01908
_journal_volume 80
_journal_year 2015
_chemical_absolute_configuration ad
_chemical_formula_moiety 'C22 H24 N5 O, Cl O4'
_chemical_formula_sum 'C22 H24 Cl N5 O5'
_chemical_formula_weight 473.91
_chemical_melting_point_gt 541
_chemical_melting_point_lt 542
_chemical_name_systematic
; 
 2,4,9,9-Tetramethyl-11-oxo-12-phenyl-7,8,9,10,11,12-
 hexahydropyrimido[1',2':1,5][1,2,4]triazolo[3,4-b]quinazolin-5-ium
 perchlorate
;
_space_group_IT_number 4
_space_group_name_Hall 'P 2yb'
_space_group_name_H-M_alt 'P 1 21 1'
_symmetry_cell_setting monoclinic
_symmetry_space_group_name_Hall 'P 2yb'
_symmetry_space_group_name_H-M 'P 1 21 1'
_atom_sites_solution_hydrogens geom
_atom_sites_solution_primary direct
_atom_sites_solution_secondary difmap
_audit_creation_method SHELXL-97
_cell_angle_alpha 90.00
_cell_angle_beta 93.52(2)
_cell_angle_gamma 90.00
_cell_formula_units_Z 2
_cell_length_a 6.080(2)
_cell_length_b 11.239(4)
_cell_length_c 16.514(7)
_cell_measurement_reflns_used 25
_cell_measurement_temperature 295(2)
_cell_measurement_theta_max 13.53
_cell_measurement_theta_min 12.19
_cell_volume 1126.3(7)
_computing_structure_refinement 'SHELXL-97 (Sheldrick, 1997)'
_computing_structure_solution 'SHELXS-97 (Sheldrick, 1990)'
_diffrn_ambient_temperature 295(2)
_diffrn_detector 'scintillation LiI'
_diffrn_detector_dtime 1.195
_diffrn_measured_fraction_theta_full 1.000
_diffrn_measured_fraction_theta_max 1.000
_diffrn_measurement_device '\k--geometry diffractometer'
_diffrn_measurement_device_type 'Enraf Nonius TurboCAD4'
_diffrn_measurement_method 'non--profiled \w--scans'
_diffrn_radiation_monochromator graphite
_diffrn_radiation_source 'fine-focus sealed tube'
_diffrn_radiation_type MoK\a
_diffrn_radiation_wavelength 0.71073
_diffrn_reflns_av_R_equivalents 0.0000
_diffrn_reflns_av_sigmaI/netI 0.0382
_diffrn_reflns_limit_h_max 7
_diffrn_reflns_limit_h_min -7
_diffrn_reflns_limit_k_max 13
_diffrn_reflns_limit_k_min -13
_diffrn_reflns_limit_l_max 20
_diffrn_reflns_limit_l_min 0
_diffrn_reflns_number 4427
_diffrn_reflns_theta_full 25.97
_diffrn_reflns_theta_max 25.97
_diffrn_reflns_theta_min 1.24
_diffrn_source 'Enraf Nonius FR590'
_diffrn_standards_decay_% 1
_diffrn_standards_interval_time 60
_diffrn_standards_number 1
_exptl_absorpt_coefficient_mu 0.214
_exptl_absorpt_correction_T_max 0.9788
_exptl_absorpt_correction_T_min 0.4193
_exptl_absorpt_correction_type refdelf
_exptl_absorpt_process_details
;
Walker, N. & Stuart, D (1983) Acta. Cryst. A39, 158-166
;
_exptl_crystal_colour colourless
_exptl_crystal_density_diffrn 1.397
_exptl_crystal_density_method 'not measured'
_exptl_crystal_description prism
_exptl_crystal_F_000 496
_exptl_crystal_preparation Ethanol
_exptl_crystal_size_max 0.20
_exptl_crystal_size_mid 0.20
_exptl_crystal_size_min 0.20
_refine_diff_density_max 0.416
_refine_diff_density_min -0.142
_refine_diff_density_rms 0.041
_refine_ls_abs_structure_details 'Flack H D (1983), Acta Cryst. A39, 876-881'
_refine_ls_abs_structure_Flack 0.03(7)
_refine_ls_extinction_method none
_refine_ls_goodness_of_fit_ref 0.885
_refine_ls_hydrogen_treatment mixed
_refine_ls_matrix_type full
_refine_ls_number_parameters 305
_refine_ls_number_reflns 4427
_refine_ls_number_restraints 3
_refine_ls_restrained_S_all 0.884
_refine_ls_R_factor_all 0.0581
_refine_ls_R_factor_gt 0.0463
_refine_ls_shift/su_max 0.000
_refine_ls_shift/su_mean 0.000
_refine_ls_structure_factor_coef Fsqd
_refine_ls_weighting_details 'calc w=1/[\s^2^(Fo^2^)+(0.0871P)^2^] where P=(Fo^2^+2Fc^2^)/3'
_refine_ls_weighting_scheme calc
_refine_ls_wR_factor_gt 0.1096
_refine_ls_wR_factor_ref 0.1173
_reflns_number_gt 3567
_reflns_number_total 4427
_reflns_threshold_expression >2\s(I)
_cod_data_source_file 11c.cif
_cod_data_source_block ncher18
_cod_depositor_comments
;
The following automatic conversions were performed:

data item '_symmetry_cell_setting' value 'Monoclinic' was changed to
'monoclinic' in accordance with the
/home/saulius/struct/COD-crude-data/automatic-downloads/DataCite-retrospective/ACS/depositions/lib/dictionaries/cif_core.dic
dictionary named 'cif_core.dic' version 2.4.2 last updated on
2011-04-26.

Automatic conversion script
Id: cif_fix_values 6909 2019-04-08 15:41:33Z antanas 
;
_cod_original_cell_volume 1126.3(8)
_cod_original_sg_symbol_H-M 'P 21'
_cod_database_code 4036419
_exptl_absorpt_factor_mur 0.014
_diffrn_standards_decay_corr_max 1.010
_diffrn_standards_decay_corr_min 0.970

loop_
_symmetry_equiv_pos_as_xyz
'x, y, z'
'-x, y+1/2, -z'

loop_
_atom_site_label
_atom_site_type_symbol
_atom_site_fract_x
_atom_site_fract_y
_atom_site_fract_z
_atom_site_U_iso_or_equiv
_atom_site_adp_type
_atom_site_occupancy
_atom_site_symmetry_multiplicity
_atom_site_calc_flag
_atom_site_refinement_flags
Cl1 Cl 0.83808(12) 0.45974(6) 0.68425(5) 0.0577(2) Uani 1 1 d .
O11 O 0.9737(7) 0.4203(4) 0.6238(3) 0.1326(13) Uani 1 1 d .
O12 O 0.7447(6) 0.5690(3) 0.6587(3) 0.1161(12) Uani 1 1 d .
O13 O 0.6732(7) 0.3738(3) 0.6883(3) 0.1318(13) Uani 1 1 d .
O14 O 0.9538(7) 0.4796(3) 0.7558(3) 0.1305(13) Uani 1 1 d .
N1 N 1.3997(4) 0.6790(2) 0.72629(13) 0.0454(5) Uani 1 1 d .
H1 H 1.502(4) 0.631(2) 0.7136(3) 0.054 Uiso 1 1 d .
C2 C 1.3705(4) 0.6951(2) 0.80826(15) 0.0448(6) Uani 1 1 d .
C3 C 1.5325(5) 0.6307(3) 0.86389(16) 0.0496(7) Uani 1 1 d .
H3A H 1.6633 0.6794 0.8732 0.060 Uiso 1 1 calc R
H3B H 1.5756 0.5574 0.8382 0.060 Uiso 1 1 calc R
C4 C 1.4394(5) 0.6018(2) 0.94465(16) 0.0484(6) Uani 1 1 d .
C5 C 1.3295(6) 0.7157(3) 0.97792(18) 0.0585(8) Uani 1 1 d .
H5A H 1.2614 0.6956 1.0277 0.070 Uiso 1 1 calc R
H5B H 1.4432 0.7744 0.9911 0.070 Uiso 1 1 calc R
C6 C 1.1598(5) 0.7698(3) 0.92029(15) 0.0511(7) Uani 1 1 d .
C7 C 1.2079(4) 0.7639(2) 0.83389(15) 0.0404(6) Uani 1 1 d .
C8 C 1.0607(5) 0.8384(2) 0.77601(15) 0.0424(6) Uani 1 1 d .
H8 H 0.9085 0.8325 0.7920 0.051 Uiso 1 1 calc R
N9 N 1.0741(3) 0.78544(18) 0.69459(12) 0.0385(5) Uani 1 1 d .
C10 C 0.9372(4) 0.8019(2) 0.62780(14) 0.0377(5) Uani 1 1 d .
N11 N 0.7512(4) 0.86830(19) 0.61964(13) 0.0431(5) Uani 1 1 d .
C12 C 0.6575(4) 0.8685(3) 0.54548(16) 0.0491(7) Uani 1 1 d .
C13 C 0.7320(5) 0.7950(3) 0.48269(17) 0.0512(7) Uani 1 1 d .
H13 H 0.6505 0.7912 0.4332 0.061 Uiso 1 1 calc R
C14 C 0.9226(4) 0.7292(3) 0.49382(15) 0.0454(6) Uani 1 1 d .
N15 N 1.0239(4) 0.7400(2) 0.56825(12) 0.0424(5) Uani 1 1 d .
N16 N 1.2179(4) 0.6820(2) 0.59575(12) 0.0421(5) Uani 1 1 d .
C17 C 1.2387(4) 0.7120(2) 0.67050(16) 0.0429(6) Uani 1 1 d .
C18 C 0.4576(5) 0.9451(4) 0.5286(2) 0.0681(9) Uani 1 1 d .
H18A H 0.4969 1.0271 0.5366 0.102 Uiso 1 1 calc R
H18B H 0.3466 0.9237 0.5649 0.102 Uiso 1 1 calc R
H18C H 0.4015 0.9333 0.4736 0.102 Uiso 1 1 calc R
C19 C 1.0182(6) 0.6503(3) 0.43527(19) 0.0633(8) Uani 1 1 d .
H19A H 1.0289 0.5713 0.4572 0.095 Uiso 1 1 calc R
H19B H 1.1625 0.6783 0.4242 0.095 Uiso 1 1 calc R
H19C H 0.9261 0.6495 0.3859 0.095 Uiso 1 1 calc R
C41 C 1.2741(7) 0.5020(3) 0.9365(3) 0.0737(10) Uani 1 1 d .
H41A H 1.1509 0.5264 0.9013 0.111 Uiso 1 1 calc R
H41B H 1.2242 0.4828 0.9890 0.111 Uiso 1 1 calc R
H41C H 1.3419 0.4333 0.9141 0.111 Uiso 1 1 calc R
C42 C 1.6336(6) 0.5653(3) 1.0057(2) 0.0668(9) Uani 1 1 d .
H42A H 1.5758 0.5374 1.0551 0.100 Uiso 1 1 calc R
H42B H 1.7269 0.6329 1.0171 0.100 Uiso 1 1 calc R
H42C H 1.7175 0.5030 0.9825 0.100 Uiso 1 1 calc R
O6 O 0.9968(4) 0.8204(2) 0.94002(12) 0.0610(6) Uani 1 1 d .
C81 C 1.1274(4) 0.9691(3) 0.77554(14) 0.0438(6) Uani 1 1 d .
C82 C 1.3310(5) 1.0015(3) 0.75058(17) 0.0500(7) Uani 1 1 d .
H82 H 1.4264 0.9436 0.7330 0.060 Uiso 1 1 calc R
C83 C 1.3948(6) 1.1204(3) 0.7515(2) 0.0683(10) Uani 1 1 d .
H83 H 1.5318 1.1418 0.7339 0.082 Uiso 1 1 calc R
C84 C 1.2542(7) 1.2072(3) 0.7786(2) 0.0701(9) Uani 1 1 d .
H84 H 1.2973 1.2866 0.7801 0.084 Uiso 1 1 calc R
C85 C 1.0461(7) 1.1739(3) 0.8036(2) 0.0705(10) Uani 1 1 d .
H85 H 0.9495 1.2314 0.8209 0.085 Uiso 1 1 calc R
C86 C 0.9863(6) 1.0559(3) 0.80235(18) 0.0564(7) Uani 1 1 d .
H86 H 0.8495 1.0338 0.8197 0.068 Uiso 1 1 calc R

loop_
_atom_site_aniso_label
_atom_site_aniso_U_11
_atom_site_aniso_U_22
_atom_site_aniso_U_33
_atom_site_aniso_U_23
_atom_site_aniso_U_13
_atom_site_aniso_U_12
Cl1 0.0525(4) 0.0503(4) 0.0695(5) -0.0097(4) -0.0034(3) 0.0090(4)
O11 0.132(3) 0.094(2) 0.175(4) -0.010(2) 0.029(3) 0.025(2)
O12 0.112(2) 0.085(2) 0.154(3) 0.001(2) 0.026(2) 0.018(2)
O13 0.121(3) 0.092(2) 0.184(4) 0.010(2) 0.026(3) 0.014(2)
O14 0.132(3) 0.101(3) 0.158(3) -0.001(2) 0.005(3) 0.026(2)
N1 0.0419(12) 0.0532(14) 0.0409(12) 0.0039(10) 0.0017(9) 0.0175(10)
C2 0.0441(14) 0.0485(15) 0.0405(14) 0.0150(11) -0.0075(11) 0.0003(12)
C3 0.0399(13) 0.0580(17) 0.0508(16) 0.0004(13) 0.0011(12) 0.0059(13)
C4 0.0582(16) 0.0428(14) 0.0434(14) 0.0078(12) -0.0050(12) 0.0027(13)
C5 0.073(2) 0.0622(17) 0.0387(14) -0.0047(13) -0.0103(14) 0.0034(16)
C6 0.0693(18) 0.0543(17) 0.0291(12) 0.0005(11) -0.0008(12) 0.0003(15)
C7 0.0413(13) 0.0479(14) 0.0311(11) -0.0014(10) -0.0053(10) 0.0083(12)
C8 0.0473(14) 0.0480(14) 0.0313(12) -0.0050(10) -0.0030(11) 0.0032(12)
N9 0.0437(11) 0.0351(10) 0.0362(10) -0.0012(8) -0.0018(9) 0.0097(9)
C10 0.0456(14) 0.0310(12) 0.0360(12) -0.0003(10) -0.0004(10) 0.0023(10)
N11 0.0403(11) 0.0410(11) 0.0478(12) 0.0037(9) 0.0012(10) 0.0048(10)
C12 0.0426(14) 0.0608(17) 0.0425(14) 0.0092(13) -0.0087(11) -0.0041(13)
C13 0.0470(15) 0.0541(17) 0.0502(15) -0.0034(13) -0.0156(12) -0.0055(14)
C14 0.0457(14) 0.0550(16) 0.0350(13) 0.0063(11) -0.0005(11) -0.0123(13)
N15 0.0439(12) 0.0476(12) 0.0354(11) 0.0119(9) 0.0000(9) -0.0043(10)
N16 0.0452(12) 0.0451(12) 0.0363(11) 0.0022(9) 0.0054(9) 0.0064(10)
C17 0.0445(13) 0.0412(13) 0.0420(14) 0.0093(11) -0.0049(11) -0.0063(12)
C18 0.0506(17) 0.092(3) 0.0602(18) 0.0203(19) -0.0056(14) 0.0035(18)
C19 0.067(2) 0.076(2) 0.0449(17) -0.0123(15) -0.0039(15) -0.0042(17)
C41 0.088(3) 0.0416(15) 0.091(2) 0.0091(16) 0.000(2) -0.0090(17)
C42 0.070(2) 0.075(2) 0.0543(18) 0.0166(16) -0.0035(16) 0.0131(18)
O6 0.0695(13) 0.0674(13) 0.0462(11) -0.0081(9) 0.0046(10) 0.0153(11)
C81 0.0430(13) 0.0556(15) 0.0314(11) 0.0027(11) -0.0089(10) 0.0161(13)
C82 0.0478(16) 0.0493(15) 0.0532(16) 0.0017(12) 0.0058(12) 0.0026(12)
C83 0.073(2) 0.059(2) 0.070(2) 0.0301(17) -0.0189(17) -0.0156(18)
C84 0.098(3) 0.0449(17) 0.064(2) 0.0061(15) -0.0216(18) -0.0073(19)
C85 0.082(2) 0.057(2) 0.072(2) -0.0004(16) 0.0020(19) 0.0232(18)
C86 0.0675(19) 0.0532(17) 0.0478(16) -0.0087(13) -0.0013(14) 0.0186(15)

loop_
_atom_type_symbol
_atom_type_description
_atom_type_scat_dispersion_real
_atom_type_scat_dispersion_imag
_atom_type_scat_source
C C 0.0033 0.0016 'International Tables Vol C Tables 4.2.6.8 and 6.1.1.4'
H H 0.0000 0.0000 'International Tables Vol C Tables 4.2.6.8 and 6.1.1.4'
Cl Cl 0.1484 0.1585 'International Tables Vol C Tables 4.2.6.8 and 6.1.1.4'
N N 0.0061 0.0033 'International Tables Vol C Tables 4.2.6.8 and 6.1.1.4'
O O 0.0106 0.0060 'International Tables Vol C Tables 4.2.6.8 and 6.1.1.4'

loop_
_geom_angle_atom_site_label_1
_geom_angle_atom_site_label_2
_geom_angle_atom_site_label_3
_geom_angle
O14 Cl1 O13 114.1(3)
O14 Cl1 O11 112.0(3)
O13 Cl1 O11 105.7(3)
O14 Cl1 O12 107.2(2)
O13 Cl1 O12 109.9(2)
O11 Cl1 O12 107.8(2)
C17 N1 C2 119.8(2)
C17 N1 H1 120.6(5)
C2 N1 H1 117.3(4)
C7 C2 N1 121.5(2)
C7 C2 C3 123.8(2)
N1 C2 C3 114.7(2)
C2 C3 C4 112.2(2)
C2 C3 H3A 109.2
C4 C3 H3A 109.2
C2 C3 H3B 109.2
C4 C3 H3B 109.2
H3A C3 H3B 107.9
C41 C4 C3 111.3(3)
C41 C4 C5 110.1(3)
C3 C4 C5 109.0(2)
C41 C4 C42 109.7(3)
C3 C4 C42 108.5(2)
C5 C4 C42 108.2(2)
C6 C5 C4 113.9(2)
C6 C5 H5A 108.8
C4 C5 H5A 108.8
C6 C5 H5B 108.8
C4 C5 H5B 108.8
H5A C5 H5B 107.7
O6 C6 C7 119.8(3)
O6 C6 C5 124.7(2)
C7 C6 C5 115.4(3)
C2 C7 C6 121.6(2)
C2 C7 C8 122.4(2)
C6 C7 C8 116.1(2)
N9 C8 C81 110.8(2)
N9 C8 C7 106.7(2)
C81 C8 C7 112.8(2)
N9 C8 H8 108.8
C81 C8 H8 108.8
C7 C8 H8 108.8
C10 N9 C17 105.56(19)
C10 N9 C8 128.4(2)
C17 N9 C8 126.0(2)
N15 C10 N11 125.2(2)
N15 C10 N9 106.1(2)
N11 C10 N9 128.6(2)
C12 N11 C10 113.8(2)
N11 C12 C13 122.5(3)
N11 C12 C18 118.2(3)
C13 C12 C18 119.2(3)
C14 C13 C12 121.2(2)
C14 C13 H13 119.4
C12 C13 H13 119.4
N15 C14 C13 114.0(2)
N15 C14 C19 118.8(3)
C13 C14 C19 127.1(3)
C10 N15 C14 122.6(2)
C10 N15 N16 111.5(2)
C14 N15 N16 125.7(2)
C17 N16 N15 102.8(2)
N16 C17 N1 127.5(3)
N16 C17 N9 114.0(2)
N1 C17 N9 118.4(2)
C12 C18 H18A 109.5
C12 C18 H18B 109.5
H18A C18 H18B 109.5
C12 C18 H18C 109.5
H18A C18 H18C 109.5
H18B C18 H18C 109.5
C14 C19 H19A 109.5
C14 C19 H19B 109.5
H19A C19 H19B 109.5
C14 C19 H19C 109.5
H19A C19 H19C 109.5
H19B C19 H19C 109.5
C4 C41 H41A 109.5
C4 C41 H41B 109.5
H41A C41 H41B 109.5
C4 C41 H41C 109.5
H41A C41 H41C 109.5
H41B C41 H41C 109.5
C4 C42 H42A 109.5
C4 C42 H42B 109.5
H42A C42 H42B 109.5
C4 C42 H42C 109.5
H42A C42 H42C 109.5
H42B C42 H42C 109.5
C82 C81 C86 119.6(3)
C82 C81 C8 120.0(2)
C86 C81 C8 120.3(3)
C81 C82 C83 120.4(3)
C81 C82 H82 119.8
C83 C82 H82 119.8
C84 C83 C82 120.1(3)
C84 C83 H83 120.0
C82 C83 H83 120.0
C85 C84 C83 119.4(3)
C85 C84 H84 120.3
C83 C84 H84 120.3
C84 C85 C86 119.6(3)
C84 C85 H85 120.2
C86 C85 H85 120.2
C85 C86 C81 120.9(3)
C85 C86 H86 119.5
C81 C86 H86 119.5

loop_
_geom_bond_atom_site_label_1
_geom_bond_atom_site_label_2
_geom_bond_distance
Cl1 O14 1.356(5)
Cl1 O13 1.396(4)
Cl1 O11 1.405(4)
Cl1 O12 1.407(4)
N1 C17 1.354(3)
N1 C2 1.388(3)
N1 H1 0.857(10)
C2 C7 1.344(4)
C2 C3 1.492(4)
C3 C4 1.516(4)
C3 H3A 0.9700
C3 H3B 0.9700
C4 C41 1.506(5)
C4 C5 1.560(4)
C4 C42 1.559(4)
C5 C6 1.490(4)
C5 H5A 0.9700
C5 H5B 0.9700
C6 O6 1.205(4)
C6 C7 1.476(4)
C7 C8 1.520(4)
C8 N9 1.477(3)
C8 C81 1.524(4)
C8 H8 0.9800
N9 C10 1.353(3)
N9 C17 1.375(3)
C10 N15 1.339(3)
C10 N11 1.355(3)
N11 C12 1.318(3)
C12 C13 1.422(4)
C12 C18 1.501(4)
C13 C14 1.378(4)
C13 H13 0.9300
C14 N15 1.346(3)
C14 C19 1.458(4)
N15 N16 1.399(3)
N16 C17 1.279(3)
C18 H18A 0.9600
C18 H18B 0.9600
C18 H18C 0.9600
C19 H19A 0.9600
C19 H19B 0.9600
C19 H19C 0.9600
C41 H41A 0.9600
C41 H41B 0.9600
C41 H41C 0.9600
C42 H42A 0.9600
C42 H42B 0.9600
C42 H42C 0.9600
C81 C82 1.378(4)
C81 C86 1.389(4)
C82 C83 1.391(5)
C82 H82 0.9300
C83 C84 1.389(5)
C83 H83 0.9300
C84 C85 1.405(6)
C84 H84 0.9300
C85 C86 1.375(5)
C85 H85 0.9300
C86 H86 0.9300

loop_
_geom_hbond_atom_site_label_D
_geom_hbond_atom_site_label_H
_geom_hbond_atom_site_label_A
_geom_hbond_distance_DH
_geom_hbond_distance_HA
_geom_hbond_distance_DA
_geom_hbond_angle_DHA
_geom_hbond_site_symmetry_A
N1 H1 O12 0.857(10) 1.911(13) 2.731(4) 160(2) 1_655

loop_
_geom_torsion_atom_site_label_1
_geom_torsion_atom_site_label_2
_geom_torsion_atom_site_label_3
_geom_torsion_atom_site_label_4
_geom_torsion
C17 N1 C2 C7 -13.8(4)
C17 N1 C2 C3 166.4(3)
C7 C2 C3 C4 27.1(4)
N1 C2 C3 C4 -153.0(2)
C2 C3 C4 C41 73.6(3)
C2 C3 C4 C5 -48.1(3)
C2 C3 C4 C42 -165.6(3)
C41 C4 C5 C6 -67.7(3)
C3 C4 C5 C6 54.7(3)
C42 C4 C5 C6 172.4(3)
C4 C5 C6 O6 146.9(3)
C4 C5 C6 C7 -36.3(4)
N1 C2 C7 C6 172.6(3)
C3 C2 C7 C6 -7.6(4)
N1 C2 C7 C8 -6.4(4)
C3 C2 C7 C8 173.5(3)
O6 C6 C7 C2 -170.8(3)
C5 C6 C7 C2 12.2(4)
O6 C6 C7 C8 8.2(4)
C5 C6 C7 C8 -168.8(3)
C2 C7 C8 N9 21.1(3)
C6 C7 C8 N9 -157.9(2)
C2 C7 C8 C81 -100.7(3)
C6 C7 C8 C81 80.3(3)
C81 C8 N9 C10 -73.7(3)
C7 C8 N9 C10 163.2(2)
C81 C8 N9 C17 103.0(3)
C7 C8 N9 C17 -20.1(3)
C17 N9 C10 N15 -0.3(3)
C8 N9 C10 N15 176.9(2)
C17 N9 C10 N11 -179.3(2)
C8 N9 C10 N11 -2.0(4)
N15 C10 N11 C12 -0.5(4)
N9 C10 N11 C12 178.3(3)
C10 N11 C12 C13 6.8(4)
C10 N11 C12 C18 -176.5(2)
N11 C12 C13 C14 -7.5(4)
C18 C12 C13 C14 175.8(3)
C12 C13 C14 N15 1.3(4)
C12 C13 C14 C19 180.0(3)
N11 C10 N15 C14 -5.7(4)
N9 C10 N15 C14 175.3(2)
N11 C10 N15 N16 179.2(2)
N9 C10 N15 N16 0.3(3)
C13 C14 N15 C10 4.9(4)
C19 C14 N15 C10 -173.9(3)
C13 C14 N15 N16 179.2(2)
C19 C14 N15 N16 0.4(4)
C10 N15 N16 C17 -0.1(3)
C14 N15 N16 C17 -174.9(2)
N15 N16 C17 N1 179.3(3)
N15 N16 C17 N9 -0.1(3)
C2 N1 C17 N16 -164.2(3)
C2 N1 C17 N9 15.2(4)
C10 N9 C17 N16 0.3(3)
C8 N9 C17 N16 -177.0(2)
C10 N9 C17 N1 -179.2(2)
C8 N9 C17 N1 3.5(4)
N9 C8 C81 C82 -56.7(3)
C7 C8 C81 C82 62.7(3)
N9 C8 C81 C86 125.1(3)
C7 C8 C81 C86 -115.4(3)
C86 C81 C82 C83 -0.6(4)
C8 C81 C82 C83 -178.8(3)
C81 C82 C83 C84 0.8(5)
C82 C83 C84 C85 -1.1(5)
C83 C84 C85 C86 1.2(5)
C84 C85 C86 C81 -0.9(5)
C82 C81 C86 C85 0.6(4)
C8 C81 C86 C85 178.8(3)
